data_4113612
loop_
_publ_author_name
'Narendra B. Ambhaikar'
'James P. Snyder'
'Dennis C. Liotta'

_publ_section_title
;
 Diastereoselective Addition of Chlorotitanium Enolate of N-Acyl
 Thiazolidinethione to O-Methyl Oximes: A Novel, Stereoselective Synthesis
 of \a,\b-Disubstituted \b-Amino Carbonyl Compounds via Chiral Auxiliary
 Mediated Azetine Formation
;
_journal_name_full 'Journal of the American Chemical Society'
_journal_page_first 3690
_journal_page_last 3691
_journal_paper_doi 10.1021/ja029871u
_journal_volume 125
_journal_year 2003
_chemical_formula_sum 'C23 H26 N2 O2 S2'
_chemical_formula_weight 426.58
_chemical_name_systematic
; 
 ? 
;
_space_group_IT_number 19
_symmetry_cell_setting orthorhombic
_symmetry_space_group_name_Hall 'P 2ac 2ab'
_symmetry_space_group_name_H-M 'P 21 21 21'
_atom_sites_solution_hydrogens geom
_atom_sites_solution_primary direct
_atom_sites_solution_secondary difmap
_audit_creation_method SHELXL-97
_cell_angle_alpha 90.00
_cell_angle_beta 90.00
_cell_angle_gamma 90.00
_cell_formula_units_Z 8
_cell_length_a 9.9797(2)
_cell_length_b 19.9201(4)
_cell_length_c 21.9977(5)
_cell_measurement_reflns_used 7047
_cell_measurement_temperature 100(2)
_cell_measurement_theta_max 66.311
_cell_measurement_theta_min 2.994
_cell_volume 4373.07(16)
_computing_cell_refinement 'Bruker SMART'
_computing_data_collection 'Bruker SMART'
_computing_data_reduction 'Bruker SAINT'
_computing_molecular_graphics 'Bruker SHELXTL'
_computing_publication_material 'Bruker SHELXTL'
_computing_structure_refinement 'SHELXL-97 (Sheldrick, 1997)'
_computing_structure_solution 'SHELXS-97 (Sheldrick, 1990)'
_diffrn_ambient_temperature 100(2)
_diffrn_measured_fraction_theta_full 0.983
_diffrn_measured_fraction_theta_max 0.983
_diffrn_measurement_device_type 'CCD area detector'
_diffrn_measurement_method 'phi and omega scans'
_diffrn_radiation_monochromator graphite
_diffrn_radiation_source 'fine-focus sealed tube'
_diffrn_radiation_type CuK\a
_diffrn_radiation_wavelength 1.54178
_diffrn_reflns_av_R_equivalents 0.0272
_diffrn_reflns_av_sigmaI/netI 0.0391
_diffrn_reflns_limit_h_max 11
_diffrn_reflns_limit_h_min -10
_diffrn_reflns_limit_k_max 23
_diffrn_reflns_limit_k_min -22
_diffrn_reflns_limit_l_max 24
_diffrn_reflns_limit_l_min -23
_diffrn_reflns_number 20903
_diffrn_reflns_theta_full 66.29
_diffrn_reflns_theta_max 66.28
_diffrn_reflns_theta_min 2.99
_exptl_absorpt_coefficient_mu 2.374
_exptl_absorpt_correction_T_max 1.000
_exptl_absorpt_correction_T_min 0.829608
_exptl_absorpt_correction_type multi-scan
_exptl_crystal_colour yellow
_exptl_crystal_density_diffrn 1.296
_exptl_crystal_density_meas 0
_exptl_crystal_description Rod
_exptl_crystal_F_000 1808
_exptl_crystal_size_max 0.32
_exptl_crystal_size_mid 0.07
_exptl_crystal_size_min 0.05
_refine_diff_density_max 0.209
_refine_diff_density_min -0.169
_refine_diff_density_rms 0.037
_refine_ls_abs_structure_details 'Flack H D (1983), Acta Cryst. A39, 876-881'
_refine_ls_abs_structure_Flack 0.011(9)
_refine_ls_extinction_method none
_refine_ls_goodness_of_fit_ref 1.035
_refine_ls_hydrogen_treatment mixed
_refine_ls_matrix_type full
_refine_ls_number_parameters 537
_refine_ls_number_reflns 7471
_refine_ls_number_restraints 0
_refine_ls_restrained_S_all 1.035
_refine_ls_R_factor_all 0.0325
_refine_ls_R_factor_gt 0.0294
_refine_ls_shift/su_max 0.001
_refine_ls_shift/su_mean 0.000
_refine_ls_structure_factor_coef Fsqd
_refine_ls_weighting_details 'calc w=1/[\s^2^(Fo^2^)+(0.0400P)^2^+0.0000P] where P=(Fo^2^+2Fc^2^)/3'
_refine_ls_weighting_scheme calc
_refine_ls_wR_factor_gt 0.0704
_refine_ls_wR_factor_ref 0.0716
_reflns_number_gt 7022
_reflns_number_total 7471
_reflns_threshold_expression >2sigma(I)
_cod_data_source_file ja029871usi20030203_094557.cif
_cod_data_source_block tsc85s
_cod_database_code 4113612

loop_
_symmetry_equiv_pos_as_xyz
'x, y, z'
'-x+1/2, -y, z+1/2'
'-x, y+1/2, -z+1/2'
'x+1/2, -y+1/2, -z'

loop_
_atom_site_label
_atom_site_type_symbol
_atom_site_fract_x
_atom_site_fract_y
_atom_site_fract_z
_atom_site_U_iso_or_equiv
_atom_site_adp_type
_atom_site_occupancy
_atom_site_symmetry_multiplicity
_atom_site_calc_flag
_atom_site_refinement_flags
C1 C 0.3883(2) 0.50428(10) 0.00238(9) 0.0196(4) Uani 1 1 d .
C2 C 0.5525(2) 0.50562(11) 0.09203(9) 0.0215(4) Uani 1 1 d .
H2A H 0.6181 0.4773 0.1139 0.026 Uiso 1 1 calc R
H2B H 0.5711 0.5534 0.1011 0.026 Uiso 1 1 calc R
C3 C 0.41009(18) 0.48714(9) 0.10950(9) 0.0159(4) Uani 1 1 d .
H3 H 0.3854 0.5110 0.1479 0.019 Uiso 1 1 calc R
C4 C 0.3869(2) 0.41142(10) 0.11784(10) 0.0233(5) Uani 1 1 d .
H4 H 0.4206 0.3880 0.0807 0.028 Uiso 1 1 calc R
C5 C 0.2405(2) 0.39345(12) 0.12592(12) 0.0329(6) Uani 1 1 d .
H5A H 0.2307 0.3445 0.1267 0.049 Uiso 1 1 calc R
H5B H 0.1884 0.4119 0.0920 0.049 Uiso 1 1 calc R
H5C H 0.2076 0.4123 0.1643 0.049 Uiso 1 1 calc R
C6 C 0.4667(3) 0.38616(13) 0.17206(16) 0.0648(10) Uani 1 1 d .
H6A H 0.4373 0.4096 0.2089 0.097 Uiso 1 1 calc R
H6B H 0.5623 0.3947 0.1653 0.097 Uiso 1 1 calc R
H6C H 0.4521 0.3378 0.1770 0.097 Uiso 1 1 calc R
C7 C 0.20732(19) 0.54826(10) 0.07283(9) 0.0165(4) Uani 1 1 d .
C8 C 0.13259(19) 0.58861(9) 0.02524(9) 0.0177(4) Uani 1 1 d .
H8 H 0.1870 0.5912 -0.0129 0.021 Uiso 1 1 calc R
C9 C 0.1085(2) 0.65923(10) 0.05029(10) 0.0258(5) Uani 1 1 d .
H9A H 0.0504 0.6566 0.0861 0.039 Uiso 1 1 calc R
H9B H 0.0652 0.6868 0.0191 0.039 Uiso 1 1 calc R
H9C H 0.1943 0.6795 0.0617 0.039 Uiso 1 1 calc R
C10 C -0.00249(19) 0.55307(9) 0.01208(9) 0.0164(4) Uani 1 1 d .
H10 H -0.0572 0.5543 0.0501 0.020 Uiso 1 1 calc R
C11 C -0.08076(19) 0.58940(9) -0.03747(9) 0.0174(4) Uani 1 1 d .
C12 C -0.0327(2) 0.59399(10) -0.09665(9) 0.0237(5) Uani 1 1 d .
H12 H 0.0505 0.5738 -0.1069 0.028 Uiso 1 1 calc R
C13 C -0.1056(2) 0.62786(11) -0.14078(11) 0.0296(5) Uani 1 1 d .
H13 H -0.0724 0.6304 -0.1812 0.035 Uiso 1 1 calc R
C14 C -0.2265(2) 0.65796(11) -0.12626(11) 0.0316(6) Uani 1 1 d .
H14 H -0.2763 0.6812 -0.1564 0.038 Uiso 1 1 calc R
C15 C -0.2738(2) 0.65376(11) -0.06734(11) 0.0318(6) Uani 1 1 d .
H15 H -0.3561 0.6747 -0.0568 0.038 Uiso 1 1 calc R
C16 C -0.2019(2) 0.61920(10) -0.02344(10) 0.0245(5) Uani 1 1 d .
H16 H -0.2363 0.6160 0.0167 0.029 Uiso 1 1 calc R
C17 C -0.0585(2) 0.43238(10) 0.01703(9) 0.0191(4) Uani 1 1 d .
C18 C -0.0129(2) 0.36259(10) 0.00147(9) 0.0202(4) Uani 1 1 d .
C19 C 0.0812(2) 0.34849(10) -0.04327(10) 0.0251(5) Uani 1 1 d .
H19 H 0.1164 0.3839 -0.0674 0.030 Uiso 1 1 calc R
C20 C 0.1245(2) 0.28294(11) -0.05304(10) 0.0298(5) Uani 1 1 d .
H20 H 0.1886 0.2738 -0.0839 0.036 Uiso 1 1 calc R
C21 C 0.0749(2) 0.23139(11) -0.01825(11) 0.0361(6) Uani 1 1 d .
H21 H 0.1060 0.1868 -0.0243 0.043 Uiso 1 1 calc R
C22 C -0.0202(3) 0.24469(12) 0.02543(14) 0.0475(7) Uani 1 1 d .
H22 H -0.0560 0.2090 0.0491 0.057 Uiso 1 1 calc R
C23 C -0.0641(2) 0.30996(12) 0.03509(12) 0.0363(6) Uani 1 1 d .
H23 H -0.1302 0.3185 0.0652 0.044 Uiso 1 1 calc R
C24 C 0.7896(2) 0.36710(10) 0.84072(9) 0.0180(4) Uani 1 1 d .
C25 C 0.6796(2) 0.48035(10) 0.86585(9) 0.0206(4) Uani 1 1 d .
H25A H 0.5906 0.5021 0.8688 0.025 Uiso 1 1 calc R
H25B H 0.7452 0.5071 0.8893 0.025 Uiso 1 1 calc R
C26 C 0.72327(19) 0.47357(10) 0.79947(9) 0.0173(4) Uani 1 1 d .
H26 H 0.7672 0.5162 0.7862 0.021 Uiso 1 1 calc R
C27 C 0.6070(2) 0.45719(10) 0.75607(9) 0.0203(4) Uani 1 1 d .
H27 H 0.5545 0.4194 0.7741 0.024 Uiso 1 1 calc R
C28 C 0.6543(2) 0.43555(12) 0.69316(9) 0.0283(5) Uani 1 1 d .
H28A H 0.6990 0.4733 0.6731 0.043 Uiso 1 1 calc R
H28B H 0.5770 0.4214 0.6689 0.043 Uiso 1 1 calc R
H28C H 0.7173 0.3981 0.6971 0.043 Uiso 1 1 calc R
C29 C 0.5147(2) 0.51801(11) 0.75111(12) 0.0349(6) Uani 1 1 d .
H29A H 0.5665 0.5571 0.7378 0.052 Uiso 1 1 calc R
H29B H 0.4745 0.5273 0.7909 0.052 Uiso 1 1 calc R
H29C H 0.4437 0.5087 0.7215 0.052 Uiso 1 1 calc R
C30 C 0.9439(2) 0.42694(9) 0.76806(8) 0.0161(4) Uani 1 1 d .
C31 C 1.06895(19) 0.38739(10) 0.78339(9) 0.0164(4) Uani 1 1 d .
H31 H 1.0505 0.3573 0.8188 0.020 Uiso 1 1 calc R
C32 C 1.1789(2) 0.43772(10) 0.80048(9) 0.0247(5) Uani 1 1 d .
H32A H 1.1983 0.4666 0.7655 0.037 Uiso 1 1 calc R
H32B H 1.2602 0.4134 0.8122 0.037 Uiso 1 1 calc R
H32C H 1.1484 0.4653 0.8347 0.037 Uiso 1 1 calc R
C33 C 1.11184(19) 0.34472(10) 0.72807(9) 0.0182(4) Uani 1 1 d .
H33 H 1.1383 0.3757 0.6944 0.022 Uiso 1 1 calc R
C34 C 1.2312(2) 0.30086(10) 0.74372(9) 0.0179(4) Uani 1 1 d .
C35 C 1.2164(2) 0.24512(11) 0.78104(10) 0.0240(5) Uani 1 1 d .
H35 H 1.1299 0.2334 0.7956 0.029 Uiso 1 1 calc R
C36 C 1.3254(2) 0.20646(11) 0.79733(10) 0.0295(5) Uani 1 1 d .
H36 H 1.3134 0.1685 0.8229 0.035 Uiso 1 1 calc R
C37 C 1.4517(2) 0.22289(11) 0.77657(10) 0.0311(5) Uani 1 1 d .
H37 H 1.5269 0.1963 0.7877 0.037 Uiso 1 1 calc R
C38 C 1.4680(2) 0.27845(11) 0.73937(11) 0.0300(5) Uani 1 1 d .
H38 H 1.5548 0.2901 0.7251 0.036 Uiso 1 1 calc R
C39 C 1.3588(2) 0.31699(10) 0.72285(9) 0.0224(5) Uani 1 1 d .
H39 H 1.3710 0.3548 0.6971 0.027 Uiso 1 1 calc R
C40 C 0.9650(2) 0.29523(10) 0.64877(9) 0.0200(4) Uani 1 1 d .
C41 C 0.8478(2) 0.24908(10) 0.63837(9) 0.0229(5) Uani 1 1 d .
C42 C 0.8024(2) 0.20326(11) 0.68173(11) 0.0289(5) Uani 1 1 d .
H42 H 0.8451 0.2011 0.7203 0.035 Uiso 1 1 calc R
C43 C 0.6965(2) 0.16123(13) 0.66927(13) 0.0402(6) Uani 1 1 d .
H43 H 0.6674 0.1299 0.6990 0.048 Uiso 1 1 calc R
C44 C 0.6327(2) 0.16436(13) 0.61386(14) 0.0456(7) Uani 1 1 d .
H44 H 0.5589 0.1356 0.6056 0.055 Uiso 1 1 calc R
C45 C 0.6759(3) 0.20918(13) 0.57038(13) 0.0482(8) Uani 1 1 d .
H45 H 0.6314 0.2115 0.5323 0.058 Uiso 1 1 calc R
C46 C 0.7850(2) 0.25119(12) 0.58215(11) 0.0350(6) Uani 1 1 d .
H46 H 0.8162 0.2811 0.5517 0.042 Uiso 1 1 calc R
N1 N 0.32739(16) 0.51390(7) 0.05841(7) 0.0148(3) Uani 1 1 d .
N2 N 0.02188(16) 0.48263(8) -0.00326(8) 0.0176(4) Uani 1 1 d .
H2N H 0.096(2) 0.4733(10) -0.0240(10) 0.021(6) Uiso 1 1 d .
N3 N 0.82536(16) 0.41893(8) 0.80164(7) 0.0150(3) Uani 1 1 d .
N4 N 0.99707(17) 0.30501(8) 0.70795(8) 0.0187(4) Uani 1 1 d .
H4N H 0.945(3) 0.2904(12) 0.7365(11) 0.033(7) Uiso 1 1 d .
O1 O 0.16908(14) 0.54735(7) 0.12515(6) 0.0207(3) Uani 1 1 d .
O2 O -0.15925(14) 0.44295(7) 0.04743(7) 0.0262(3) Uani 1 1 d .
O3 O 0.94766(14) 0.47098(7) 0.72954(6) 0.0207(3) Uani 1 1 d .
O4 O 1.02545(16) 0.32224(7) 0.60703(7) 0.0313(4) Uani 1 1 d .
S1 S 0.55859(5) 0.48997(3) 0.01128(2) 0.02711(13) Uani 1 1 d .
S2 S 0.32190(5) 0.49872(3) -0.06618(2) 0.02290(12) Uani 1 1 d .
S3 S 0.67281(6) 0.39473(2) 0.89344(2) 0.02294(12) Uani 1 1 d .
S4 S 0.83544(6) 0.28786(2) 0.84013(2) 0.02397(12) Uani 1 1 d .

loop_
_atom_site_aniso_label
_atom_site_aniso_U_11
_atom_site_aniso_U_22
_atom_site_aniso_U_33
_atom_site_aniso_U_23
_atom_site_aniso_U_13
_atom_site_aniso_U_12
C1 0.0202(10) 0.0182(10) 0.0203(11) -0.0018(8) 0.0044(8) -0.0024(8)
C2 0.0189(11) 0.0258(11) 0.0199(11) -0.0058(9) -0.0026(8) -0.0015(9)
C3 0.0153(10) 0.0171(10) 0.0154(10) -0.0022(8) -0.0043(7) 0.0025(8)
C4 0.0246(11) 0.0175(10) 0.0278(12) -0.0040(9) -0.0055(9) 0.0040(9)
C5 0.0281(13) 0.0226(12) 0.0481(16) 0.0097(11) -0.0034(11) -0.0011(10)
C6 0.067(2) 0.0240(13) 0.103(3) 0.0257(15) -0.0604(19) -0.0142(14)
C7 0.0162(10) 0.0143(10) 0.0190(11) -0.0020(8) -0.0020(8) -0.0034(8)
C8 0.0172(11) 0.0175(10) 0.0184(11) -0.0002(8) -0.0032(8) 0.0009(8)
C9 0.0261(12) 0.0186(11) 0.0325(13) -0.0015(9) -0.0089(10) 0.0022(9)
C10 0.0145(10) 0.0165(10) 0.0182(10) -0.0004(8) 0.0011(8) 0.0005(8)
C11 0.0165(11) 0.0143(10) 0.0215(11) -0.0010(8) -0.0051(8) -0.0015(8)
C12 0.0194(11) 0.0259(11) 0.0257(12) 0.0045(9) 0.0012(9) -0.0029(9)
C13 0.0302(13) 0.0301(12) 0.0284(13) 0.0100(10) -0.0067(10) -0.0126(10)
C14 0.0366(14) 0.0200(11) 0.0381(14) 0.0064(10) -0.0202(11) -0.0025(10)
C15 0.0282(13) 0.0255(12) 0.0417(15) -0.0060(11) -0.0146(11) 0.0098(10)
C16 0.0229(12) 0.0232(11) 0.0273(12) -0.0041(9) -0.0051(9) 0.0026(9)
C17 0.0152(10) 0.0215(11) 0.0206(11) 0.0012(8) -0.0051(8) -0.0030(8)
C18 0.0166(10) 0.0188(10) 0.0252(11) 0.0019(8) -0.0060(8) -0.0012(8)
C19 0.0341(13) 0.0197(11) 0.0214(12) 0.0022(9) -0.0026(9) 0.0009(9)
C20 0.0355(13) 0.0259(12) 0.0281(13) -0.0045(10) -0.0025(10) 0.0078(10)
C21 0.0369(15) 0.0178(12) 0.0537(17) 0.0018(10) -0.0110(12) 0.0023(10)
C22 0.0404(16) 0.0220(12) 0.080(2) 0.0157(13) 0.0145(14) -0.0015(11)
C23 0.0277(13) 0.0282(12) 0.0529(16) 0.0073(11) 0.0121(11) -0.0024(10)
C24 0.0180(11) 0.0196(10) 0.0165(10) 0.0003(8) -0.0007(8) -0.0028(8)
C25 0.0190(11) 0.0216(10) 0.0213(11) -0.0031(8) 0.0046(8) 0.0008(9)
C26 0.0155(10) 0.0148(10) 0.0216(11) 0.0008(8) 0.0034(8) 0.0015(8)
C27 0.0165(10) 0.0229(11) 0.0217(11) 0.0023(8) -0.0001(8) -0.0016(8)
C28 0.0185(11) 0.0462(14) 0.0203(11) -0.0008(10) -0.0024(9) -0.0056(10)
C29 0.0255(13) 0.0328(13) 0.0465(15) 0.0021(11) -0.0097(11) 0.0070(11)
C30 0.0157(10) 0.0187(10) 0.0138(10) -0.0033(8) -0.0001(8) -0.0009(8)
C31 0.0151(10) 0.0192(10) 0.0150(10) 0.0011(8) 0.0003(8) 0.0027(8)
C32 0.0197(11) 0.0281(11) 0.0261(11) -0.0072(9) -0.0048(9) 0.0022(10)
C33 0.0160(10) 0.0218(10) 0.0166(11) -0.0012(8) 0.0022(8) -0.0014(8)
C34 0.0194(11) 0.0170(10) 0.0173(11) -0.0042(8) 0.0008(8) 0.0027(8)
C35 0.0223(12) 0.0230(11) 0.0267(12) 0.0006(9) 0.0055(9) 0.0007(9)
C36 0.0382(14) 0.0221(11) 0.0282(12) 0.0036(9) 0.0009(10) 0.0048(11)
C37 0.0266(13) 0.0287(12) 0.0380(14) -0.0034(10) -0.0034(10) 0.0109(10)
C38 0.0175(12) 0.0285(12) 0.0439(14) -0.0019(11) 0.0062(9) 0.0032(9)
C39 0.0218(12) 0.0191(10) 0.0262(12) 0.0004(9) 0.0046(9) -0.0001(9)
C40 0.0226(11) 0.0173(10) 0.0202(11) -0.0013(8) -0.0012(8) 0.0070(8)
C41 0.0194(11) 0.0205(10) 0.0287(12) -0.0092(9) -0.0042(9) 0.0067(9)
C42 0.0230(12) 0.0305(13) 0.0333(13) -0.0105(10) 0.0029(9) -0.0012(9)
C43 0.0252(14) 0.0402(15) 0.0554(17) -0.0206(12) 0.0111(11) -0.0081(11)
C44 0.0199(13) 0.0380(15) 0.079(2) -0.0322(15) -0.0038(13) 0.0041(11)
C45 0.0421(16) 0.0413(15) 0.0611(18) -0.0305(14) -0.0344(14) 0.0217(14)
C46 0.0411(15) 0.0251(12) 0.0389(14) -0.0110(10) -0.0170(11) 0.0119(11)
N1 0.0140(8) 0.0164(8) 0.0142(8) -0.0005(6) 0.0008(6) 0.0012(7)
N2 0.0148(9) 0.0158(8) 0.0222(9) 0.0003(7) 0.0024(7) 0.0023(7)
N3 0.0148(8) 0.0161(8) 0.0141(8) 0.0001(6) 0.0016(7) 0.0012(7)
N4 0.0172(9) 0.0222(9) 0.0168(9) -0.0015(7) 0.0016(7) -0.0036(7)
O1 0.0203(7) 0.0253(7) 0.0163(8) -0.0006(6) 0.0031(6) 0.0044(6)
O2 0.0169(8) 0.0262(8) 0.0357(9) 0.0021(6) 0.0062(7) -0.0012(6)
O3 0.0177(7) 0.0240(8) 0.0206(8) 0.0046(6) 0.0028(6) 0.0008(6)
O4 0.0446(10) 0.0304(8) 0.0189(8) 0.0036(7) 0.0013(7) -0.0047(7)
S1 0.0137(3) 0.0473(3) 0.0204(3) -0.0086(2) 0.00122(19) -0.0009(2)
S2 0.0183(2) 0.0352(3) 0.0151(2) -0.0030(2) 0.00045(19) -0.0015(2)
S3 0.0261(3) 0.0214(2) 0.0213(3) 0.0021(2) 0.0097(2) 0.0017(2)
S4 0.0285(3) 0.0169(2) 0.0265(3) 0.0033(2) 0.0070(2) 0.0023(2)

loop_
_atom_type_symbol
_atom_type_description
_atom_type_scat_dispersion_real
_atom_type_scat_dispersion_imag
_atom_type_scat_source
C C 0.0181 0.0091 'International Tables Vol C Tables 4.2.6.8 and 6.1.1.4'
H H 0.0000 0.0000 'International Tables Vol C Tables 4.2.6.8 and 6.1.1.4'
N N 0.0311 0.0180 'International Tables Vol C Tables 4.2.6.8 and 6.1.1.4'
O O 0.0492 0.0322 'International Tables Vol C Tables 4.2.6.8 and 6.1.1.4'
S S 0.3331 0.5567 'International Tables Vol C Tables 4.2.6.8 and 6.1.1.4'

loop_
_geom_angle_atom_site_label_1
_geom_angle_atom_site_label_2
_geom_angle_atom_site_label_3
_geom_angle
N1 C1 S2 130.18(15)
N1 C1 S1 110.57(14)
S2 C1 S1 119.03(11)
C3 C2 S1 103.84(13)
N1 C3 C2 103.90(15)
N1 C3 C4 110.91(15)
C2 C3 C4 114.18(17)
C5 C4 C6 109.6(2)
C5 C4 C3 113.04(17)
C6 C4 C3 109.84(17)
O1 C7 N1 118.15(17)
O1 C7 C8 120.56(18)
N1 C7 C8 121.19(17)
C7 C8 C9 108.44(16)
C7 C8 C10 108.34(15)
C9 C8 C10 110.51(16)
N2 C10 C11 112.06(16)
N2 C10 C8 109.67(15)
C11 C10 C8 111.26(15)
C16 C11 C12 118.85(18)
C16 C11 C10 119.53(18)
C12 C11 C10 121.62(17)
C13 C12 C11 120.4(2)
C14 C13 C12 120.4(2)
C15 C14 C13 119.2(2)
C14 C15 C16 120.5(2)
C11 C16 C15 120.7(2)
O2 C17 N2 122.50(18)
O2 C17 C18 122.12(18)
N2 C17 C18 115.34(18)
C23 C18 C19 118.43(19)
C23 C18 C17 117.93(19)
C19 C18 C17 123.60(18)
C18 C19 C20 120.6(2)
C21 C20 C19 120.2(2)
C20 C21 C22 119.6(2)
C21 C22 C23 120.3(2)
C18 C23 C22 120.8(2)
N3 C24 S4 129.59(16)
N3 C24 S3 110.50(14)
S4 C24 S3 119.81(12)
C26 C25 S3 104.32(13)
N3 C26 C25 103.21(15)
N3 C26 C27 112.35(15)
C25 C26 C27 113.35(17)
C28 C27 C29 110.27(18)
C28 C27 C26 112.98(17)
C29 C27 C26 109.37(17)
O3 C30 N3 118.21(17)
O3 C30 C31 120.24(17)
N3 C30 C31 121.23(16)
C30 C31 C32 107.71(15)
C30 C31 C33 109.84(16)
C32 C31 C33 110.78(16)
N4 C33 C34 111.87(16)
N4 C33 C31 108.63(16)
C34 C33 C31 110.84(16)
C35 C34 C39 118.45(19)
C35 C34 C33 120.78(18)
C39 C34 C33 120.72(18)
C36 C35 C34 121.09(19)
C35 C36 C37 120.1(2)
C36 C37 C38 119.4(2)
C39 C38 C37 120.5(2)
C38 C39 C34 120.45(19)
O4 C40 N4 122.80(19)
O4 C40 C41 122.52(19)
N4 C40 C41 114.67(18)
C46 C41 C42 118.9(2)
C46 C41 C40 117.9(2)
C42 C41 C40 123.21(19)
C43 C42 C41 120.7(2)
C42 C43 C44 120.3(3)
C43 C44 C45 119.9(2)
C44 C45 C46 120.2(2)
C41 C46 C45 119.9(3)
C1 N1 C7 129.52(16)
C1 N1 C3 112.18(15)
C7 N1 C3 118.15(15)
C17 N2 C10 122.18(17)
C24 N3 C30 128.75(16)
C24 N3 C26 112.75(16)
C30 N3 C26 118.42(15)
C40 N4 C33 123.66(18)
C1 S1 C2 92.84(9)
C24 S3 C25 92.85(9)

loop_
_geom_bond_atom_site_label_1
_geom_bond_atom_site_label_2
_geom_bond_distance
C1 N1 1.387(2)
C1 S2 1.651(2)
C1 S1 1.735(2)
C2 C3 1.517(3)
C2 S1 1.805(2)
C3 N1 1.493(2)
C3 C4 1.537(3)
C4 C5 1.515(3)
C4 C6 1.520(3)
C7 O1 1.213(2)
C7 N1 1.416(2)
C7 C8 1.516(3)
C8 C9 1.530(3)
C8 C10 1.550(3)
C10 N2 1.463(2)
C10 C11 1.524(3)
C11 C16 1.382(3)
C11 C12 1.390(3)
C12 C13 1.388(3)
C13 C14 1.385(3)
C14 C15 1.382(3)
C15 C16 1.386(3)
C17 O2 1.226(2)
C17 N2 1.358(2)
C17 C18 1.502(3)
C18 C23 1.381(3)
C18 C19 1.389(3)
C19 C20 1.392(3)
C20 C21 1.373(3)
C21 C22 1.376(3)
C22 C23 1.388(3)
C24 N3 1.390(2)
C24 S4 1.643(2)
C24 S3 1.734(2)
C25 C26 1.530(3)
C25 S3 1.812(2)
C26 N3 1.492(2)
C26 C27 1.537(3)
C27 C28 1.524(3)
C27 C29 1.526(3)
C30 O3 1.220(2)
C30 N3 1.404(2)
C30 C31 1.514(3)
C31 C32 1.533(3)
C31 C33 1.545(3)
C33 N4 1.461(2)
C33 C34 1.516(3)
C34 C35 1.389(3)
C34 C39 1.392(3)
C35 C36 1.380(3)
C36 C37 1.381(3)
C37 C38 1.386(3)
C38 C39 1.381(3)
C40 O4 1.223(2)
C40 N4 1.354(2)
C40 C41 1.506(3)
C41 C46 1.387(3)
C41 C42 1.396(3)
C42 C43 1.375(3)
C43 C44 1.377(4)
C44 C45 1.378(4)
C45 C46 1.397(4)

loop_
_geom_hbond_atom_site_label_D
_geom_hbond_atom_site_label_H
_geom_hbond_atom_site_label_A
_geom_hbond_distance_DH
_geom_hbond_distance_HA
_geom_hbond_distance_DA
_geom_hbond_angle_DHA
N2 H2N S2 0.89(2) 2.49(2) 3.3140(17) 154.5(18)
N4 H4N S4 0.86(2) 2.53(2) 3.3427(18) 157(2)

loop_
_geom_torsion_atom_site_label_1
_geom_torsion_atom_site_label_2
_geom_torsion_atom_site_label_3
_geom_torsion_atom_site_label_4
_geom_torsion
S1 C2 C3 N1 -40.37(17)
S1 C2 C3 C4 80.58(18)
N1 C3 C4 C5 -54.4(2)
C2 C3 C4 C5 -171.39(18)
N1 C3 C4 C6 -177.2(2)
C2 C3 C4 C6 65.9(3)
O1 C7 C8 C9 48.8(2)
N1 C7 C8 C9 -127.55(18)
O1 C7 C8 C10 -71.2(2)
N1 C7 C8 C10 112.47(19)
C7 C8 C10 N2 -53.1(2)
C9 C8 C10 N2 -171.76(16)
C7 C8 C10 C11 -177.64(15)
C9 C8 C10 C11 63.7(2)
N2 C10 C11 C16 121.69(19)
C8 C10 C11 C16 -115.13(19)
N2 C10 C11 C12 -58.9(2)
C8 C10 C11 C12 64.2(2)
C16 C11 C12 C13 -0.1(3)
C10 C11 C12 C13 -179.48(18)
C11 C12 C13 C14 0.5(3)
C12 C13 C14 C15 -0.1(3)
C13 C14 C15 C16 -0.7(3)
C12 C11 C16 C15 -0.7(3)
C10 C11 C16 C15 178.64(19)
C14 C15 C16 C11 1.2(3)
O2 C17 C18 C23 -17.3(3)
N2 C17 C18 C23 160.7(2)
O2 C17 C18 C19 165.10(19)
N2 C17 C18 C19 -16.9(3)
C23 C18 C19 C20 -1.2(3)
C17 C18 C19 C20 176.40(19)
C18 C19 C20 C21 -0.3(3)
C19 C20 C21 C22 1.5(4)
C20 C21 C22 C23 -1.2(4)
C19 C18 C23 C22 1.5(4)
C17 C18 C23 C22 -176.2(2)
C21 C22 C23 C18 -0.4(4)
S3 C25 C26 N3 -39.40(17)
S3 C25 C26 C27 82.39(17)
N3 C26 C27 C28 -50.9(2)
C25 C26 C27 C28 -167.42(17)
N3 C26 C27 C29 -174.11(17)
C25 C26 C27 C29 69.4(2)
O3 C30 C31 C32 54.8(2)
N3 C30 C31 C32 -118.66(18)
O3 C30 C31 C33 -66.0(2)
N3 C30 C31 C33 120.60(18)
C30 C31 C33 N4 -52.7(2)
C32 C31 C33 N4 -171.54(16)
C30 C31 C33 C34 -175.97(16)
C32 C31 C33 C34 65.2(2)
N4 C33 C34 C35 -48.6(2)
C31 C33 C34 C35 72.8(2)
N4 C33 C34 C39 133.8(2)
C31 C33 C34 C39 -104.8(2)
C39 C34 C35 C36 0.1(3)
C33 C34 C35 C36 -177.52(19)
C34 C35 C36 C37 0.1(3)
C35 C36 C37 C38 0.0(3)
C36 C37 C38 C39 -0.3(3)
C37 C38 C39 C34 0.5(3)
C35 C34 C39 C38 -0.4(3)
C33 C34 C39 C38 177.25(19)
O4 C40 C41 C46 -17.2(3)
N4 C40 C41 C46 162.05(18)
O4 C40 C41 C42 160.8(2)
N4 C40 C41 C42 -20.0(3)
C46 C41 C42 C43 -0.6(3)
C40 C41 C42 C43 -178.53(19)
C41 C42 C43 C44 -0.8(3)
C42 C43 C44 C45 0.8(4)
C43 C44 C45 C46 0.4(4)
C42 C41 C46 C45 1.8(3)
C40 C41 C46 C45 179.88(19)
C44 C45 C46 C41 -1.8(3)
S2 C1 N1 C7 -29.5(3)
S1 C1 N1 C7 156.00(15)
S2 C1 N1 C3 155.17(16)
S1 C1 N1 C3 -19.34(19)
O1 C7 N1 C1 176.18(18)
C8 C7 N1 C1 -7.4(3)
O1 C7 N1 C3 -8.7(2)
C8 C7 N1 C3 167.68(16)
C2 C3 N1 C1 39.6(2)
C4 C3 N1 C1 -83.47(19)
C2 C3 N1 C7 -136.28(16)
C4 C3 N1 C7 100.61(19)
O2 C17 N2 C10 2.9(3)
C18 C17 N2 C10 -175.09(16)
C11 C10 N2 C17 -96.0(2)
C8 C10 N2 C17 139.91(18)
S4 C24 N3 C30 -28.5(3)
S3 C24 N3 C30 155.22(15)
S4 C24 N3 C26 155.01(16)
S3 C24 N3 C26 -21.29(19)
O3 C30 N3 C24 169.35(18)
C31 C30 N3 C24 -17.1(3)
O3 C30 N3 C26 -14.3(2)
C31 C30 N3 C26 159.23(16)
C25 C26 N3 C24 40.1(2)
C27 C26 N3 C24 -82.3(2)
C25 C26 N3 C30 -136.76(17)
C27 C26 N3 C30 100.78(19)
O4 C40 N4 C33 -4.4(3)
C41 C40 N4 C33 176.36(16)
C34 C33 N4 C40 -98.5(2)
C31 C33 N4 C40 138.82(18)
N1 C1 S1 C2 -5.58(15)
S2 C1 S1 C2 179.22(13)
C3 C2 S1 C1 27.40(15)
N3 C24 S3 C25 -3.75(15)
S4 C24 S3 C25 179.53(13)
C26 C25 S3 C24 25.94(15)
